data_4347289
loop_
_publ_author_name
'Zhang, Sheng'
'Ke, Hongshan'
'Sun, Lin'
'Li, Xin'
'Shi, Quan'
'Xie, Gang'
'Wei, Qing'
'Yang, Desuo'
'Wang, Wenyuan'
'Chen, Sanping'

_publ_section_title
;
 Magnetization Dynamics Changes of Dysprosium(III) Single-Ion Magnets
 Associated with Guest Molecules.
;
_journal_issue 8
_journal_name_full 'Inorganic chemistry'
_journal_page_first 3865
_journal_page_last 3871
_journal_paper_doi 10.1021/acs.inorgchem.5b02971
_journal_volume 55
_journal_year 2016
_chemical_formula_sum 'C47 H36 Dy F9 N2 O7'
_chemical_formula_weight 1074.28
_space_group_IT_number 2
_space_group_name_Hall '-P 1'
_space_group_name_H-M_alt 'P -1'
_symmetry_cell_setting triclinic
_symmetry_space_group_name_H-M 'P -1'
_atom_sites_solution_hydrogens geom
_atom_sites_solution_primary direct
_atom_sites_solution_secondary difmap
_audit_creation_method SHELXL-97
_cell_angle_alpha 81.692(2)
_cell_angle_beta 86.181(2)
_cell_angle_gamma 84.660(3)
_cell_formula_units_Z 2
_cell_length_a 10.6972(16)
_cell_length_b 11.3656(16)
_cell_length_c 18.687(3)
_cell_measurement_reflns_used 3524
_cell_measurement_temperature 296(2)
_cell_measurement_theta_max 25.10
_cell_measurement_theta_min 1.96
_cell_volume 2235.1(6)
_computing_structure_refinement 'SHELXL-97 (Sheldrick, 1997)'
_computing_structure_solution 'SHELXS-97 (Sheldrick, 1990)'
_diffrn_ambient_temperature 296(2)
_diffrn_measured_fraction_theta_full 0.986
_diffrn_measured_fraction_theta_max 0.986
_diffrn_measurement_device_type 'Bruker APEX SMART II'
_diffrn_measurement_method \w
_diffrn_radiation_monochromator graphite
_diffrn_radiation_source 'fine-focus sealed tube'
_diffrn_radiation_type MoK\a
_diffrn_radiation_wavelength 0.71073
_diffrn_reflns_av_R_equivalents 0.0315
_diffrn_reflns_av_sigmaI/netI 0.0799
_diffrn_reflns_limit_h_max 12
_diffrn_reflns_limit_h_min -12
_diffrn_reflns_limit_k_max 13
_diffrn_reflns_limit_k_min -8
_diffrn_reflns_limit_l_max 22
_diffrn_reflns_limit_l_min -19
_diffrn_reflns_number 11263
_diffrn_reflns_theta_full 25.15
_diffrn_reflns_theta_max 25.15
_diffrn_reflns_theta_min 1.10
_exptl_absorpt_coefficient_mu 1.762
_exptl_absorpt_correction_T_max 0.9019
_exptl_absorpt_correction_T_min 0.7973
_exptl_absorpt_correction_type multi-scan
_exptl_absorpt_process_details SADABS
_exptl_crystal_colour pink
_exptl_crystal_density_diffrn 1.596
_exptl_crystal_density_method 'not measured'
_exptl_crystal_description block
_exptl_crystal_F_000 1070
_exptl_crystal_size_max 0.27
_exptl_crystal_size_mid 0.19
_exptl_crystal_size_min 0.12
_refine_diff_density_max 0.870
_refine_diff_density_min -0.855
_refine_diff_density_rms 0.133
_refine_ls_extinction_method none
_refine_ls_goodness_of_fit_ref 1.068
_refine_ls_hydrogen_treatment mixed
_refine_ls_matrix_type full
_refine_ls_number_parameters 598
_refine_ls_number_reflns 7906
_refine_ls_number_restraints 0
_refine_ls_restrained_S_all 1.068
_refine_ls_R_factor_all 0.0782
_refine_ls_R_factor_gt 0.0558
_refine_ls_shift/su_max 0.021
_refine_ls_shift/su_mean 0.000
_refine_ls_structure_factor_coef Fsqd
_refine_ls_weighting_details 'calc w=1/[\s^2^(Fo^2^)+(0.0890P)^2^+0.0000P] where P=(Fo^2^+2Fc^2^)/3'
_refine_ls_weighting_scheme calc
_refine_ls_wR_factor_gt 0.1394
_refine_ls_wR_factor_ref 0.1654
_reflns_number_gt 6017
_reflns_number_total 7906
_reflns_threshold_expression >2sigma(I)
_cod_data_source_file ic5b02971_si_003.cif
_cod_data_source_block xb8423_0m
_cod_original_sg_symbol_H-M p-1
_cod_database_code 4347289

loop_
_symmetry_equiv_pos_as_xyz
'x, y, z'
'-x, -y, -z'

loop_
_atom_site_label
_atom_site_type_symbol
_atom_site_fract_x
_atom_site_fract_y
_atom_site_fract_z
_atom_site_U_iso_or_equiv
_atom_site_adp_type
_atom_site_occupancy
_atom_site_symmetry_multiplicity
_atom_site_calc_flag
_atom_site_refinement_flags
Dy1 Dy 0.66507(3) 0.59392(3) 0.267478(19) 0.03956(15) Uani 1 1 d .
O2 O 0.5760(5) 0.7004(5) 0.3591(3) 0.0509(14) Uani 1 1 d .
O1 O 0.8275(5) 0.6189(5) 0.3376(3) 0.0475(13) Uani 1 1 d .
O4 O 0.7666(5) 0.4041(5) 0.2948(3) 0.0470(13) Uani 1 1 d .
O3 O 0.5095(5) 0.4686(5) 0.3130(3) 0.0498(14) Uani 1 1 d .
O6 O 0.6124(5) 0.5181(5) 0.1648(3) 0.0483(14) Uani 1 1 d .
C13 C 0.7374(7) 0.2997(8) 0.3162(4) 0.0442(19) Uani 1 1 d .
O5 O 0.8406(5) 0.5918(5) 0.1858(3) 0.0531(14) Uani 1 1 d .
C19 C 0.5955(8) 0.8911(7) 0.2079(4) 0.0462(19) Uani 1 1 d .
N2 N 0.4728(6) 0.7234(6) 0.2199(3) 0.0491(17) Uani 1 1 d .
C22 C 0.6666(8) 0.4603(7) 0.1199(4) 0.046(2) Uani 1 1 d .
C23 C 0.5098(8) 0.3563(8) 0.3214(4) 0.0456(19) Uani 1 1 d .
C25 C 0.8078(9) 0.8568(8) 0.2255(5) 0.056(2) Uani 1 1 d .
H25 H 0.8772 0.8039 0.2378 0.067 Uiso 1 1 calc R
C29 C 0.8435(8) 0.6695(7) 0.3922(4) 0.0446(19) Uani 1 1 d .
N1 N 0.7013(7) 0.8121(6) 0.2222(3) 0.0487(17) Uani 1 1 d .
C33 C 0.6253(8) 0.7573(7) 0.4021(4) 0.0457(19) Uani 1 1 d .
C35 C 0.9704(7) 0.6534(7) 0.4201(4) 0.0415(18) Uani 1 1 d .
C36 C 0.4981(13) 1.0910(10) 0.1764(6) 0.093(4) Uani 1 1 d .
H36 H 0.5059 1.1721 0.1629 0.111 Uiso 1 1 calc R
C37 C 0.5876(8) 0.3939(7) 0.0787(4) 0.0427(18) Uani 1 1 d .
C38 C 0.6053(8) 0.2699(7) 0.3284(4) 0.048(2) Uani 1 1 d .
H38 H 0.5879 0.1907 0.3411 0.058 Uiso 1 1 calc R
C39 C 0.7444(7) 0.7439(7) 0.4228(4) 0.047(2) Uani 1 1 d .
H39 H 0.7638 0.7857 0.4593 0.056 Uiso 1 1 calc R
F1 F 0.3074(6) 0.3655(7) 0.2797(4) 0.110(3) Uani 1 1 d .
C43 C 1.1108(9) 0.6339(8) 0.5169(5) 0.058(2) Uani 1 1 d .
H43 H 1.1228 0.6382 0.5653 0.069 Uiso 1 1 calc R
C45 C 1.2098(8) 0.6021(8) 0.4744(5) 0.049(2) Uani 1 1 d .
F2 F 0.3196(6) 0.3370(7) 0.3940(4) 0.108(2) Uani 1 1 d .
C48 C 0.8422(8) 0.2073(7) 0.3317(4) 0.048(2) Uani 1 1 d .
C49 C 0.7991(8) 0.4547(8) 0.1063(5) 0.054(2) Uani 1 1 d .
H49 H 0.8365 0.4051 0.0740 0.065 Uiso 1 1 calc R
C53 C 0.3600(8) 0.6818(9) 0.2169(5) 0.058(2) Uani 1 1 d .
H53 H 0.3528 0.6005 0.2298 0.070 Uiso 1 1 calc R
C1 C 0.8744(8) 0.5211(8) 0.1397(5) 0.051(2) Uani 1 1 d .
C56 C 0.4630(8) 0.4056(8) 0.0886(4) 0.053(2) Uani 1 1 d .
H56 H 0.4265 0.4569 0.1201 0.064 Uiso 1 1 calc R
C57 C 1.1909(9) 0.5991(8) 0.4013(5) 0.060(2) Uani 1 1 d .
H57 H 1.2589 0.5823 0.3696 0.072 Uiso 1 1 calc R
F3 F 0.3746(5) 0.1964(5) 0.3341(5) 0.106(2) Uani 1 1 d .
C60 C 0.4769(8) 0.8445(8) 0.2051(4) 0.049(2) Uani 1 1 d .
C62 C 1.0138(11) 0.5138(12) 0.1181(7) 0.082(3) Uani 1 1 d .
C67 C 1.0695(8) 0.6214(8) 0.3759(5) 0.053(2) Uani 1 1 d .
H67 H 1.0567 0.6142 0.3281 0.064 Uiso 1 1 calc R
C68 C 0.8263(9) 0.1038(8) 0.3814(6) 0.068(3) Uani 1 1 d .
H68 H 0.7490 0.0894 0.4053 0.081 Uiso 1 1 calc R
C69 C 0.9899(8) 0.6610(8) 0.4919(4) 0.054(2) Uani 1 1 d .
H69 H 0.9233 0.6838 0.5230 0.065 Uiso 1 1 calc R
C73 C 0.3667(9) 0.9225(9) 0.1905(5) 0.058(2) Uani 1 1 d .
F9 F 1.0562(6) 0.4298(8) 0.0767(5) 0.132(3) Uani 1 1 d .
C75 C 0.5587(10) 0.2590(10) -0.0053(5) 0.072(3) Uani 1 1 d .
H75 H 0.5942 0.2087 -0.0377 0.086 Uiso 1 1 calc R
C80 C 0.4313(9) 0.2694(9) 0.0068(5) 0.060(2) Uani 1 1 d .
F8 F 1.0522(7) 0.6100(8) 0.0785(5) 0.135(3) Uani 1 1 d .
C86 C 0.3872(9) 0.3443(9) 0.0540(5) 0.065(3) Uani 1 1 d .
H86 H 0.3007 0.3548 0.0635 0.078 Uiso 1 1 calc R
C89 C 0.6074(10) 1.0142(8) 0.1943(4) 0.058(2) Uani 1 1 d .
C93 C 1.0488(9) 0.0413(9) 0.3655(6) 0.066(3) Uani 1 1 d .
C94 C 0.3493(10) 0.1999(11) -0.0309(6) 0.085(4) Uani 1 1 d .
H94A H 0.2978 0.1536 0.0044 0.128 Uiso 1 1 calc R
H94B H 0.4013 0.1475 -0.0587 0.128 Uiso 1 1 calc R
H94C H 0.2966 0.2540 -0.0626 0.128 Uiso 1 1 calc R
C97 C 1.1535(10) -0.0470(10) 0.3881(7) 0.100(4) Uani 1 1 d .
H97A H 1.1692 -0.0437 0.4377 0.150 Uiso 1 1 calc R
H97B H 1.2276 -0.0294 0.3580 0.150 Uiso 1 1 calc R
H97C H 1.1319 -0.1254 0.3831 0.150 Uiso 1 1 calc R
C99 C 0.8258(11) 0.9771(10) 0.2121(6) 0.078(3) Uani 1 1 d .
H99 H 0.9054 1.0031 0.2134 0.093 Uiso 1 1 calc R
C101 C 0.9595(8) 0.2257(8) 0.3039(6) 0.066(3) Uani 1 1 d .
H101 H 0.9725 0.2970 0.2742 0.079 Uiso 1 1 calc R
C103 C 1.3394(9) 0.5680(9) 0.5013(6) 0.071(3) Uani 1 1 d .
H10A H 1.3472 0.6020 0.5448 0.107 Uiso 1 1 calc R
H10B H 1.4008 0.5976 0.4650 0.107 Uiso 1 1 calc R
H10C H 1.3529 0.4827 0.5113 0.107 Uiso 1 1 calc R
C104 C 0.3781(8) 0.3129(9) 0.3309(6) 0.061(2) Uani 1 1 d .
C105 C 1.0610(8) 0.1433(9) 0.3176(6) 0.071(3) Uani 1 1 d .
H105 H 1.1387 0.1571 0.2940 0.085 Uiso 1 1 calc R
F7 F 1.0813(7) 0.4969(8) 0.1762(4) 0.127(3) Uani 1 1 d .
C107 C 0.6360(10) 0.3202(9) 0.0284(5) 0.069(3) Uani 1 1 d .
H107 H 0.7223 0.3124 0.0176 0.083 Uiso 1 1 calc R
F4 F 0.5819(9) 0.9024(10) 0.4798(6) 0.184(5) Uani 1 1 d .
C114 C 0.9351(10) 0.0218(9) 0.3934(6) 0.071(3) Uani 1 1 d .
H114 H 0.9248 -0.0502 0.4229 0.086 Uiso 1 1 calc R
C115 C 0.7253(11) 1.0564(9) 0.1971(5) 0.070(3) Uani 1 1 d .
H115 H 0.7347 1.1379 0.1888 0.084 Uiso 1 1 calc R
C116 C 0.3759(11) 1.0473(9) 0.1785(6) 0.078(3) Uani 1 1 d .
H116 H 0.3043 1.0999 0.1721 0.094 Uiso 1 1 calc R
C117 C 0.2608(9) 0.8734(10) 0.1838(5) 0.071(3) Uani 1 1 d .
H117 H 0.1888 0.9218 0.1706 0.085 Uiso 1 1 calc R
C120 C 0.2571(9) 0.7524(11) 0.1961(5) 0.070(3) Uani 1 1 d .
H120 H 0.1832 0.7186 0.1901 0.084 Uiso 1 1 calc R
C2 C 0.5394(9) 0.8534(9) 0.4275(5) 0.061(2) Uani 1 1 d .
F5 F 0.4263(7) 0.8249(7) 0.4515(6) 0.148(4) Uani 1 1 d .
F6 F 0.5247(8) 0.9468(6) 0.3796(5) 0.135(3) Uani 1 1 d .
O7 O 0.0637(11) 1.0152(11) 0.0607(5) 0.134(4) Uani 1 1 d .
C8 C 0.0124(15) 0.8901(14) -0.0237(9) 0.114(5) Uani 1 1 d .
H8A H -0.0402 0.8269 -0.0039 0.137 Uiso 1 1 calc R
H8B H 0.0734 0.8585 -0.0583 0.137 Uiso 1 1 calc R
C4 C 0.071(3) 0.919(2) 0.0277(12) 0.230(14) Uani 1 1 d .
H4A H 0.1588 0.9091 0.0113 0.276 Uiso 1 1 calc R
H4B H 0.0597 0.8543 0.0669 0.276 Uiso 1 1 calc R

loop_
_atom_site_aniso_label
_atom_site_aniso_U_11
_atom_site_aniso_U_22
_atom_site_aniso_U_33
_atom_site_aniso_U_23
_atom_site_aniso_U_13
_atom_site_aniso_U_12
Dy1 0.0393(2) 0.0353(2) 0.0459(2) -0.00885(15) -0.01156(15) -0.00119(15)
O2 0.048(3) 0.054(4) 0.052(3) -0.010(3) -0.008(3) -0.001(3)
O1 0.042(3) 0.051(3) 0.053(3) -0.020(3) -0.013(3) 0.002(3)
O4 0.041(3) 0.037(3) 0.063(3) -0.004(3) -0.003(3) -0.004(2)
O3 0.046(3) 0.041(3) 0.061(3) -0.007(3) 0.000(3) -0.001(3)
O6 0.039(3) 0.059(4) 0.051(3) -0.024(3) 0.000(2) 0.000(3)
C13 0.039(4) 0.048(5) 0.047(4) -0.010(4) -0.011(4) 0.001(4)
O5 0.051(4) 0.054(4) 0.058(3) -0.016(3) -0.004(3) -0.012(3)
C19 0.062(6) 0.034(4) 0.042(4) -0.001(3) -0.012(4) 0.002(4)
N2 0.052(4) 0.051(4) 0.044(4) -0.008(3) -0.010(3) 0.004(3)
C22 0.046(5) 0.049(5) 0.046(4) -0.010(4) -0.013(4) -0.005(4)
C23 0.043(5) 0.051(5) 0.045(4) -0.010(4) -0.003(4) -0.006(4)
C25 0.056(6) 0.055(6) 0.057(5) -0.006(4) -0.008(4) -0.011(4)
C29 0.050(5) 0.038(4) 0.047(4) -0.003(4) -0.018(4) -0.007(4)
N1 0.052(4) 0.049(4) 0.046(4) -0.006(3) -0.003(3) -0.008(3)
C33 0.048(5) 0.042(5) 0.046(4) -0.004(4) -0.004(4) -0.002(4)
C35 0.043(5) 0.040(5) 0.044(4) -0.010(4) -0.007(4) -0.005(4)
C36 0.132(12) 0.044(6) 0.099(9) 0.014(6) -0.041(8) 0.002(7)
C37 0.051(5) 0.036(4) 0.041(4) -0.004(3) -0.010(4) -0.001(4)
C38 0.043(5) 0.038(5) 0.064(5) -0.007(4) -0.006(4) -0.003(4)
C39 0.041(5) 0.047(5) 0.055(5) -0.020(4) 0.002(4) 0.001(4)
F1 0.052(4) 0.128(6) 0.146(6) 0.022(5) -0.042(4) -0.024(4)
C43 0.062(6) 0.059(6) 0.055(5) -0.007(4) -0.030(5) -0.004(5)
C45 0.036(5) 0.050(5) 0.062(5) -0.001(4) -0.009(4) -0.007(4)
F2 0.082(5) 0.104(6) 0.139(6) -0.024(5) 0.023(4) -0.029(4)
C48 0.051(5) 0.033(4) 0.062(5) -0.004(4) -0.022(4) -0.006(4)
C49 0.052(5) 0.059(6) 0.057(5) -0.023(4) -0.011(4) -0.002(4)
C53 0.044(5) 0.072(6) 0.061(5) -0.010(5) -0.016(4) -0.008(5)
C1 0.050(5) 0.048(5) 0.053(5) -0.001(4) 0.000(4) -0.009(4)
C56 0.047(5) 0.062(6) 0.053(5) -0.013(4) -0.005(4) -0.009(4)
C57 0.057(6) 0.056(6) 0.066(6) -0.008(5) -0.010(5) 0.004(4)
F3 0.047(3) 0.060(4) 0.215(8) -0.039(5) 0.012(4) -0.014(3)
C60 0.059(6) 0.046(5) 0.040(4) -0.003(4) -0.017(4) 0.008(4)
C62 0.067(7) 0.098(9) 0.091(8) -0.028(7) -0.027(6) -0.012(7)
C67 0.045(5) 0.066(6) 0.050(5) -0.010(4) -0.011(4) -0.001(4)
C68 0.053(6) 0.046(6) 0.103(8) 0.003(5) -0.016(5) -0.010(4)
C69 0.058(6) 0.053(5) 0.053(5) -0.008(4) -0.017(4) -0.004(4)
C73 0.055(6) 0.065(6) 0.050(5) -0.001(4) -0.001(4) 0.009(5)
F9 0.043(4) 0.198(9) 0.179(7) -0.115(7) 0.033(4) -0.017(4)
C75 0.077(7) 0.088(8) 0.061(6) -0.041(6) 0.004(5) -0.016(6)
C80 0.067(6) 0.069(7) 0.048(5) -0.017(5) 0.000(4) -0.023(5)
F8 0.088(6) 0.146(8) 0.160(7) 0.025(6) 0.025(5) -0.049(5)
C86 0.060(6) 0.064(6) 0.076(6) -0.009(5) -0.021(5) -0.017(5)
C89 0.087(7) 0.041(5) 0.046(5) -0.002(4) -0.004(5) -0.005(5)
C93 0.045(6) 0.049(6) 0.105(8) -0.013(6) -0.016(5) -0.005(4)
C94 0.079(8) 0.122(10) 0.067(6) -0.041(7) -0.002(6) -0.033(7)
C97 0.056(7) 0.074(8) 0.159(12) 0.009(8) -0.009(7) 0.017(6)
C99 0.085(8) 0.063(7) 0.089(8) -0.005(6) -0.026(6) -0.018(6)
C101 0.047(6) 0.045(5) 0.106(8) -0.004(5) 0.001(5) -0.013(4)
C103 0.050(6) 0.072(7) 0.091(7) 0.002(6) -0.026(5) -0.007(5)
C104 0.038(5) 0.059(6) 0.088(7) -0.022(5) 0.008(5) 0.000(4)
C105 0.034(5) 0.062(7) 0.115(8) -0.009(6) 0.007(5) -0.006(4)
F7 0.068(5) 0.178(9) 0.138(6) -0.020(6) -0.044(4) -0.012(5)
C107 0.063(6) 0.082(7) 0.073(6) -0.040(6) 0.000(5) -0.019(6)
F4 0.165(9) 0.201(10) 0.212(10) -0.157(9) -0.105(8) 0.112(8)
C114 0.071(7) 0.044(6) 0.095(7) 0.007(5) -0.017(6) 0.004(5)
C115 0.094(8) 0.048(6) 0.069(6) -0.004(5) -0.008(6) -0.020(6)
C116 0.084(8) 0.050(6) 0.089(8) 0.005(6) -0.007(6) 0.025(6)
C117 0.047(6) 0.082(8) 0.077(7) 0.001(6) -0.004(5) 0.014(5)
C120 0.038(5) 0.099(9) 0.072(6) -0.010(6) -0.012(4) 0.000(5)
C2 0.063(6) 0.052(6) 0.071(6) -0.017(5) -0.011(5) 0.005(5)
F5 0.092(6) 0.092(5) 0.258(11) -0.064(6) 0.098(6) -0.013(4)
F6 0.160(8) 0.069(5) 0.148(7) 0.012(5) 0.036(6) 0.057(5)
O7 0.146(9) 0.154(10) 0.108(7) -0.048(7) -0.067(6) 0.051(8)
C8 0.110(12) 0.109(12) 0.124(12) -0.030(10) -0.020(9) 0.014(9)
C4 0.31(3) 0.23(3) 0.167(19) -0.090(19) -0.15(2) 0.12(2)

loop_
_atom_type_symbol
_atom_type_description
_atom_type_scat_dispersion_real
_atom_type_scat_dispersion_imag
_atom_type_scat_source
C C 0.0033 0.0016 'International Tables Vol C Tables 4.2.6.8 and 6.1.1.4'
H H 0.0000 0.0000 'International Tables Vol C Tables 4.2.6.8 and 6.1.1.4'
Dy Dy -0.1892 4.4098 'International Tables Vol C Tables 4.2.6.8 and 6.1.1.4'
N N 0.0061 0.0033 'International Tables Vol C Tables 4.2.6.8 and 6.1.1.4'
O O 0.0106 0.0060 'International Tables Vol C Tables 4.2.6.8 and 6.1.1.4'
F F 0.0171 0.0103 'International Tables Vol C Tables 4.2.6.8 and 6.1.1.4'

loop_
_geom_angle_atom_site_label_1
_geom_angle_atom_site_label_2
_geom_angle_atom_site_label_3
_geom_angle
_geom_angle_site_symmetry_3
O1 Dy1 O4 75.01(19) .
O1 Dy1 O3 120.64(19) .
O4 Dy1 O3 73.65(19) .
O1 Dy1 O6 144.89(19) .
O4 Dy1 O6 82.91(19) .
O3 Dy1 O6 77.12(19) .
O1 Dy1 O2 73.67(19) .
O4 Dy1 O2 121.11(19) .
O3 Dy1 O2 81.45(19) .
O6 Dy1 O2 141.40(19) .
O1 Dy1 O5 76.95(19) .
O4 Dy1 O5 75.55(19) .
O3 Dy1 O5 137.94(19) .
O6 Dy1 O5 71.25(18) .
O2 Dy1 O5 139.80(19) .
O1 Dy1 N2 135.3(2) .
O4 Dy1 N2 148.4(2) .
O3 Dy1 N2 80.7(2) .
O6 Dy1 N2 73.6(2) .
O2 Dy1 N2 71.5(2) .
O5 Dy1 N2 114.8(2) .
O1 Dy1 N1 79.8(2) .
O4 Dy1 N1 143.6(2) .
O3 Dy1 N1 142.7(2) .
O6 Dy1 N1 104.5(2) .
O2 Dy1 N1 74.8(2) .
O5 Dy1 N1 73.5(2) .
N2 Dy1 N1 64.7(2) .
C33 O2 Dy1 131.5(5) .
C29 O1 Dy1 138.1(5) .
C13 O4 Dy1 138.0(5) .
C23 O3 Dy1 131.2(5) .
C22 O6 Dy1 136.8(5) .
O4 C13 C48 116.6(7) .
O4 C13 C38 122.5(7) .
C48 C13 C38 120.9(7) .
C1 O5 Dy1 129.8(5) .
N1 C19 C89 119.9(8) .
N1 C19 C60 119.0(7) .
C89 C19 C60 121.0(8) .
C53 N2 C60 116.3(8) .
C53 N2 Dy1 123.5(6) .
C60 N2 Dy1 119.6(5) .
O6 C22 C49 122.4(7) .
O6 C22 C37 117.5(7) .
C49 C22 C37 120.2(8) .
O3 C23 C38 131.1(8) .
O3 C23 C104 113.3(8) .
C38 C23 C104 115.5(8) .
N1 C25 C99 124.9(10) .
O1 C29 C39 121.5(7) .
O1 C29 C35 116.8(7) .
C39 C29 C35 121.6(7) .
C25 N1 C19 117.8(8) .
C25 N1 Dy1 123.4(6) .
C19 N1 Dy1 117.4(5) .
O2 C33 C39 128.1(8) .
O2 C33 C2 113.4(8) .
C39 C33 C2 118.4(8) .
C67 C35 C69 119.1(8) .
C67 C35 C29 119.0(7) .
C69 C35 C29 121.7(7) .
C89 C36 C116 122.1(10) .
C56 C37 C107 116.2(8) .
C56 C37 C22 119.7(8) .
C107 C37 C22 124.1(8) .
C23 C38 C13 120.8(8) .
C33 C39 C29 124.3(8) .
C45 C43 C69 122.9(8) .
C43 C45 C57 117.9(8) .
C43 C45 C103 123.4(8) .
C57 C45 C103 118.7(8) .
C101 C48 C68 117.8(8) .
C101 C48 C13 120.4(8) .
C68 C48 C13 121.4(8) .
C1 C49 C22 121.9(8) .
N2 C53 C120 123.0(10) .
O5 C1 C49 127.9(8) .
O5 C1 C62 114.5(8) .
C49 C1 C62 117.5(9) .
C37 C56 C86 121.9(9) .
C45 C57 C67 119.9(9) .
N2 C60 C73 121.8(8) .
N2 C60 C19 117.5(7) .
C73 C60 C19 120.7(8) .
F8 C62 F7 105.5(9) .
F8 C62 F9 101.1(10) .
F7 C62 F9 107.5(11) .
F8 C62 C1 114.7(10) .
F7 C62 C1 110.6(10) .
F9 C62 C1 116.5(9) .
C35 C67 C57 120.9(8) .
C48 C68 C114 116.6(9) .
C35 C69 C43 119.1(8) .
C117 C73 C116 122.9(10) .
C117 C73 C60 117.7(9) .
C116 C73 C60 119.3(9) .
C80 C75 C107 122.2(9) .
C86 C80 C75 115.4(8) .
C86 C80 C94 124.0(9) .
C75 C80 C94 120.6(9) .
C80 C86 C56 123.3(10) .
C115 C89 C19 119.4(9) .
C115 C89 C36 122.7(9) .
C19 C89 C36 117.9(9) .
C114 C93 C105 117.2(9) .
C114 C93 C97 118.1(10) .
C105 C93 C97 124.7(9) .
C115 C99 C25 118.8(10) .
C48 C101 C105 122.8(9) .
F1 C104 F3 108.4(9) .
F1 C104 F2 106.6(8) .
F3 C104 F2 103.7(8) .
F1 C104 C23 111.4(8) .
F3 C104 C23 114.9(8) .
F2 C104 C23 111.4(8) .
C93 C105 C101 120.8(9) .
C75 C107 C37 121.0(9) .
C93 C114 C68 124.5(9) .
C99 C115 C89 119.1(9) .
C73 C116 C36 118.6(9) .
C73 C117 C120 120.5(9) .
C53 C120 C117 120.2(9) .
F6 C2 F5 106.8(9) .
F6 C2 F4 99.5(10) .
F5 C2 F4 104.9(10) .
F6 C2 C33 113.4(8) .
F5 C2 C33 116.2(8) .
F4 C2 C33 114.4(9) .
C4 O7 C8 111.3(11) 2_575
C4 C8 O7 114.5(16) 2_575
C8 C4 O7 133.5(19) .

loop_
_geom_bond_atom_site_label_1
_geom_bond_atom_site_label_2
_geom_bond_distance
_geom_bond_site_symmetry_2
Dy1 O1 2.307(5) .
Dy1 O4 2.327(5) .
Dy1 O3 2.329(5) .
Dy1 O6 2.334(5) .
Dy1 O2 2.339(6) .
Dy1 O5 2.340(6) .
Dy1 N2 2.547(7) .
Dy1 N1 2.558(7) .
O2 C33 1.270(9) .
O1 C29 1.269(9) .
O4 C13 1.257(9) .
O3 C23 1.263(9) .
O6 C22 1.223(9) .
C13 C48 1.476(11) .
C13 C38 1.479(11) .
O5 C1 1.274(10) .
C19 N1 1.393(10) .
C19 C89 1.401(11) .
C19 C60 1.426(11) .
N2 C53 1.344(10) .
N2 C60 1.368(10) .
C22 C49 1.421(12) .
C22 C37 1.500(10) .
C23 C38 1.349(11) .
C23 C104 1.527(11) .
C25 N1 1.299(10) .
C25 C99 1.384(14) .
C29 C39 1.435(11) .
C29 C35 1.473(10) .
C33 C39 1.345(11) .
C33 C2 1.472(12) .
C35 C67 1.355(11) .
C35 C69 1.387(11) .
C36 C89 1.421(15) .
C36 C116 1.437(16) .
C37 C56 1.330(11) .
C37 C107 1.391(11) .
F1 C104 1.300(11) .
C43 C45 1.336(12) .
C43 C69 1.396(12) .
C45 C57 1.400(12) .
C45 C103 1.503(12) .
F2 C104 1.350(11) .
C48 C101 1.349(12) .
C48 C68 1.405(12) .
C49 C1 1.387(11) .
C53 C120 1.345(13) .
C1 C62 1.517(14) .
C56 C86 1.367(11) .
C57 C67 1.401(12) .
F3 C104 1.321(10) .
C60 C73 1.424(12) .
C62 F8 1.312(14) .
C62 F7 1.326(12) .
C62 F9 1.342(13) .
C68 C114 1.430(13) .
C73 C117 1.329(13) .
C73 C116 1.415(14) .
C75 C80 1.364(13) .
C75 C107 1.367(12) .
C80 C86 1.345(13) .
C80 C94 1.504(12) .
C89 C115 1.398(13) .
C93 C114 1.316(13) .
C93 C105 1.369(13) .
C93 C97 1.473(13) .
C99 C115 1.353(15) .
C101 C105 1.378(13) .
F4 C2 1.317(12) .
C117 C120 1.365(14) .
C2 F6 1.291(11) .
C2 F5 1.315(11) .
O7 C4 1.33(2) .
O7 C8 1.412(17) 2_575
C8 C4 1.28(2) .
C8 O7 1.412(17) 2_575
